data_7109581
loop_
_publ_author_name
'Chelsea A. Huff'
'Jeff W. Kampf'
'Melanie S. Sanford'

_publ_section_title
;
 Reversible carbon-carbon bond formation between carbonyl compounds and a
 ruthenium pincer complex
;
_journal_name_full Chem.Commun.
_journal_page_first 7147
_journal_paper_doi 10.1039/c3cc43517b
_journal_volume 49
_journal_year 2013
_chemical_absolute_configuration ad
_chemical_formula_sum 'C27 H41 N2 O2 P Ru'
_chemical_formula_weight 557.66
_chemical_name_systematic
; 
 ? 
;
_space_group_IT_number 19
_symmetry_cell_setting orthorhombic
_symmetry_space_group_name_Hall 'P 2ac 2ab'
_symmetry_space_group_name_H-M 'P 21 21 21'
_atom_sites_solution_hydrogens geom
_atom_sites_solution_primary direct
_atom_sites_solution_secondary difmap
_audit_creation_method SHELXL-97
_cell_angle_alpha 90.00
_cell_angle_beta 90.00
_cell_angle_gamma 90.00
_cell_formula_units_Z 4
_cell_length_a 11.3568(3)
_cell_length_b 14.7861(4)
_cell_length_c 15.7682(4)
_cell_measurement_reflns_used 9951
_cell_measurement_temperature 85(2)
_cell_measurement_theta_max 29.49
_cell_measurement_theta_min 2.58
_cell_volume 2647.84(12)
_computing_cell_refinement 'Bruker SAINT'
_computing_data_collection 'Bruker APEX'
_computing_data_reduction 'Bruker SAINT'
_computing_molecular_graphics 'Bruker SHELXTL'
_computing_publication_material 'Bruker SHELXTL'
_computing_structure_refinement 'SHELXL-97 (Sheldrick, 2008)'
_computing_structure_solution 'SHELXS-97 (Sheldrick, 2008)'
_diffrn_ambient_temperature 85(2)
_diffrn_measured_fraction_theta_full 1.000
_diffrn_measured_fraction_theta_max 1.000
_diffrn_measurement_device_type 'Bruker APEX-I CCD'
_diffrn_measurement_method '\f and \w scans'
_diffrn_radiation_monochromator graphite
_diffrn_radiation_source 'fine-focus sealed tube'
_diffrn_radiation_type MoK\a
_diffrn_radiation_wavelength 0.71073
_diffrn_reflns_av_R_equivalents 0.0653
_diffrn_reflns_av_sigmaI/netI 0.0257
_diffrn_reflns_limit_h_max 15
_diffrn_reflns_limit_h_min -15
_diffrn_reflns_limit_k_max 20
_diffrn_reflns_limit_k_min -20
_diffrn_reflns_limit_l_max 21
_diffrn_reflns_limit_l_min -21
_diffrn_reflns_number 100960
_diffrn_reflns_theta_full 29.61
_diffrn_reflns_theta_max 29.61
_diffrn_reflns_theta_min 1.89
_exptl_absorpt_coefficient_mu 0.678
_exptl_absorpt_correction_T_max 0.9604
_exptl_absorpt_correction_T_min 0.8596
_exptl_absorpt_correction_type multi-scan
_exptl_absorpt_process_details
; 
Blessing, R. Acta Cryst. (1995) A51 33-38. 
Sheldrick, G.  SADABS (Version 2008/1) Bruker AXS area 
detector absorption and other corrections, University of 
Gottingen, Germany 2008. 
;
_exptl_crystal_colour yellow
_exptl_crystal_density_diffrn 1.399
_exptl_crystal_density_method 'not measured'
_exptl_crystal_description needle
_exptl_crystal_F_000 1168
_exptl_crystal_size_max 0.23
_exptl_crystal_size_mid 0.06
_exptl_crystal_size_min 0.06
_refine_diff_density_max 0.645
_refine_diff_density_min -0.233
_refine_diff_density_rms 0.063
_refine_ls_abs_structure_details 'Flack H D (1983), Acta Cryst. A39, 876-881'
_refine_ls_abs_structure_Flack -0.043(17)
_refine_ls_extinction_method none
_refine_ls_goodness_of_fit_ref 1.068
_refine_ls_hydrogen_treatment mixed
_refine_ls_matrix_type full
_refine_ls_number_parameters 310
_refine_ls_number_reflns 7441
_refine_ls_number_restraints 0
_refine_ls_restrained_S_all 1.068
_refine_ls_R_factor_all 0.0266
_refine_ls_R_factor_gt 0.0236
_refine_ls_shift/su_max 0.001
_refine_ls_shift/su_mean 0.000
_refine_ls_structure_factor_coef Fsqd
_refine_ls_weighting_details 'calc w=1/[\s^2^(Fo^2^)+(0.0281P)^2^+0.6061P] where P=(Fo^2^+2Fc^2^)/3'
_refine_ls_weighting_scheme calc
_refine_ls_wR_factor_gt 0.0535
_refine_ls_wR_factor_ref 0.0553
_reflns_number_gt 7084
_reflns_number_total 7441
_reflns_threshold_expression >2sigma(I)
_cod_data_source_file c3cc43517b.txt
_cod_data_source_block ch761e
_cod_original_sg_symbol_H-M P2(1)2(1)2(1)
_cod_database_code 7109581

loop_
_symmetry_equiv_pos_as_xyz
'x, y, z'
'-x+1/2, -y, z+1/2'
'-x, y+1/2, -z+1/2'
'x+1/2, -y+1/2, -z'

loop_
_atom_site_label
_atom_site_type_symbol
_atom_site_fract_x
_atom_site_fract_y
_atom_site_fract_z
_atom_site_U_iso_or_equiv
_atom_site_adp_type
_atom_site_occupancy
_atom_site_symmetry_multiplicity
_atom_site_calc_flag
_atom_site_refinement_flags
Ru1 Ru 0.405329(12) 0.101777(9) 0.357030(9) 0.01387(4) Uani 1 1 d .
H1 H 0.364(2) 0.0395(16) 0.4273(15) 0.026(6) Uiso 1 1 d .
P1 P 0.57385(4) 0.02307(3) 0.37697(3) 0.01478(9) Uani 1 1 d .
O1 O 0.44403(15) 0.23672(11) 0.49617(11) 0.0333(4) Uani 1 1 d .
O2 O 0.43288(11) 0.18001(9) 0.23765(8) 0.0178(3) Uani 1 1 d .
N1 N 0.22265(14) 0.12824(10) 0.31289(10) 0.0156(3) Uani 1 1 d .
N2 N 0.37509(13) -0.00138(10) 0.27041(10) 0.0147(3) Uani 1 1 d .
C1 C 0.43008(17) 0.18690(13) 0.43997(12) 0.0203(4) Uani 1 1 d .
C2 C 0.24244(15) 0.11115(12) 0.21961(11) 0.0153(3) Uani 1 1 d .
H2A H 0.1669 0.1162 0.1874 0.018 Uiso 1 1 calc R
C3 C 0.33327(17) 0.18254(12) 0.18797(12) 0.0160(4) Uani 1 1 d .
H3A H 0.2966 0.2433 0.1968 0.019 Uiso 1 1 calc R
C4 C 0.35732(17) 0.17374(12) 0.09256(13) 0.0169(4) Uani 1 1 d .
C5 C 0.26359(18) 0.16929(13) 0.03441(13) 0.0212(4) Uani 1 1 d .
H5A H 0.1850 0.1658 0.0548 0.025 Uiso 1 1 calc R
C6 C 0.28406(19) 0.16999(14) -0.05222(13) 0.0237(4) Uani 1 1 d .
H6A H 0.2198 0.1659 -0.0906 0.028 Uiso 1 1 calc R
C7 C 0.3983(2) 0.17672(13) -0.08296(12) 0.0239(4) Uani 1 1 d .
H7A H 0.4125 0.1783 -0.1423 0.029 Uiso 1 1 calc R
C8 C 0.49109(19) 0.18106(14) -0.02649(14) 0.0248(4) Uani 1 1 d .
H8A H 0.5694 0.1853 -0.0474 0.030 Uiso 1 1 calc R
C9 C 0.47123(18) 0.17930(13) 0.06127(13) 0.0203(4) Uani 1 1 d .
H9A H 0.5359 0.1819 0.0994 0.024 Uiso 1 1 calc R
C10 C 0.13139(16) 0.06270(13) 0.34299(12) 0.0191(4) Uani 1 1 d .
H10A H 0.1604 0.0005 0.3329 0.023 Uiso 1 1 calc R
H10B H 0.0592 0.0710 0.3087 0.023 Uiso 1 1 calc R
C11 C 0.0995(2) 0.07224(14) 0.43640(12) 0.0234(4) Uani 1 1 d .
H11A H 0.1717 0.0758 0.4703 0.035 Uiso 1 1 calc R
H11B H 0.0532 0.0197 0.4543 0.035 Uiso 1 1 calc R
H11C H 0.0531 0.1274 0.4446 0.035 Uiso 1 1 calc R
C12 C 0.18634(17) 0.22373(13) 0.33188(13) 0.0193(4) Uani 1 1 d .
H12A H 0.2510 0.2645 0.3142 0.023 Uiso 1 1 calc R
H12B H 0.1773 0.2300 0.3941 0.023 Uiso 1 1 calc R
C13 C 0.07305(18) 0.25590(14) 0.28990(14) 0.0248(4) Uani 1 1 d .
H13A H 0.0808 0.2512 0.2282 0.037 Uiso 1 1 calc R
H13B H 0.0582 0.3190 0.3055 0.037 Uiso 1 1 calc R
H13C H 0.0072 0.2182 0.3090 0.037 Uiso 1 1 calc R
C14 C 0.29427(16) 0.01766(12) 0.21056(12) 0.0155(3) Uani 1 1 d .
C15 C 0.27069(16) -0.04370(11) 0.14657(13) 0.0187(3) Uani 1 1 d .
H15A H 0.2139 -0.0305 0.1041 0.022 Uiso 1 1 calc R
C16 C 0.33193(18) -0.12502(12) 0.14573(14) 0.0215(4) Uani 1 1 d .
H16A H 0.3163 -0.1682 0.1026 0.026 Uiso 1 1 calc R
C17 C 0.41607(19) -0.14384(12) 0.20754(12) 0.0199(4) Uani 1 1 d .
H17A H 0.4591 -0.1989 0.2067 0.024 Uiso 1 1 calc R
C18 C 0.43505(16) -0.07992(12) 0.27016(11) 0.0162(3) Uani 1 1 d .
C19 C 0.52320(16) -0.09044(12) 0.34063(11) 0.0168(3) Uani 1 1 d .
H19A H 0.5914 -0.1261 0.3203 0.020 Uiso 1 1 calc R
H19B H 0.4868 -0.1234 0.3886 0.020 Uiso 1 1 calc R
C20 C 0.70084(18) 0.04704(14) 0.30289(14) 0.0218(4) Uani 1 1 d .
C21 C 0.65118(19) 0.03394(15) 0.21311(13) 0.0245(4) Uani 1 1 d .
H21A H 0.7073 0.0577 0.1715 0.037 Uiso 1 1 calc R
H21B H 0.5763 0.0664 0.2079 0.037 Uiso 1 1 calc R
H21C H 0.6382 -0.0306 0.2026 0.037 Uiso 1 1 calc R
C22 C 0.7357(2) 0.14700(15) 0.31079(17) 0.0301(5) Uani 1 1 d .
H22A H 0.7768 0.1566 0.3647 0.045 Uiso 1 1 calc R
H22B H 0.6648 0.1847 0.3090 0.045 Uiso 1 1 calc R
H22C H 0.7878 0.1634 0.2637 0.045 Uiso 1 1 calc R
C23 C 0.80977(19) -0.01357(15) 0.31200(15) 0.0270(4) Uani 1 1 d .
H23A H 0.8645 -0.0014 0.2653 0.040 Uiso 1 1 calc R
H23B H 0.7857 -0.0772 0.3103 0.040 Uiso 1 1 calc R
H23C H 0.8487 -0.0009 0.3662 0.040 Uiso 1 1 calc R
C24 C 0.63245(18) -0.00025(13) 0.48663(13) 0.0199(4) Uani 1 1 d .
C25 C 0.7130(2) 0.07793(14) 0.51397(14) 0.0271(5) Uani 1 1 d .
H25A H 0.6736 0.1357 0.5028 0.041 Uiso 1 1 calc R
H25B H 0.7868 0.0752 0.4819 0.041 Uiso 1 1 calc R
H25C H 0.7299 0.0728 0.5747 0.041 Uiso 1 1 calc R
C26 C 0.69801(18) -0.09097(14) 0.49160(13) 0.0251(4) Uani 1 1 d .
H26A H 0.7280 -0.0999 0.5493 0.038 Uiso 1 1 calc R
H26B H 0.7640 -0.0907 0.4515 0.038 Uiso 1 1 calc R
H26C H 0.6439 -0.1402 0.4772 0.038 Uiso 1 1 calc R
C27 C 0.5291(2) -0.00464(15) 0.54910(13) 0.0255(4) Uani 1 1 d .
H27A H 0.5586 -0.0202 0.6057 0.038 Uiso 1 1 calc R
H27B H 0.4730 -0.0508 0.5303 0.038 Uiso 1 1 calc R
H27C H 0.4898 0.0543 0.5512 0.038 Uiso 1 1 calc R

loop_
_atom_site_aniso_label
_atom_site_aniso_U_11
_atom_site_aniso_U_22
_atom_site_aniso_U_33
_atom_site_aniso_U_23
_atom_site_aniso_U_13
_atom_site_aniso_U_12
Ru1 0.01333(6) 0.01260(6) 0.01568(6) -0.00216(5) -0.00163(5) 0.00058(5)
P1 0.0140(2) 0.01378(19) 0.0165(2) -0.00139(15) -0.00160(16) 0.00081(16)
O1 0.0417(10) 0.0265(8) 0.0317(8) -0.0139(7) -0.0090(7) 0.0030(7)
O2 0.0153(6) 0.0172(6) 0.0211(6) 0.0021(5) -0.0046(5) -0.0031(5)
N1 0.0153(7) 0.0138(7) 0.0177(7) -0.0011(6) -0.0001(6) 0.0010(6)
N2 0.0149(7) 0.0131(7) 0.0160(7) -0.0012(6) -0.0005(6) -0.0012(5)
C1 0.0192(9) 0.0176(8) 0.0240(9) -0.0014(7) -0.0030(7) 0.0028(7)
C2 0.0142(7) 0.0156(8) 0.0161(8) 0.0008(7) -0.0022(6) -0.0001(7)
C3 0.0163(8) 0.0117(8) 0.0200(9) -0.0002(7) -0.0014(7) 0.0004(7)
C4 0.0187(8) 0.0113(8) 0.0207(9) 0.0012(7) -0.0007(7) 0.0004(7)
C5 0.0189(9) 0.0224(9) 0.0222(9) 0.0019(8) 0.0006(7) -0.0039(8)
C6 0.0245(10) 0.0265(10) 0.0202(10) 0.0004(8) -0.0028(8) -0.0043(8)
C7 0.0302(10) 0.0206(9) 0.0209(9) 0.0011(7) 0.0035(9) -0.0020(9)
C8 0.0232(10) 0.0223(10) 0.0290(11) 0.0022(8) 0.0072(8) 0.0015(8)
C9 0.0177(9) 0.0174(9) 0.0258(10) 0.0030(8) -0.0006(8) 0.0007(7)
C10 0.0160(8) 0.0201(8) 0.0213(10) 0.0010(7) 0.0005(7) -0.0031(7)
C11 0.0227(9) 0.0264(9) 0.0212(9) 0.0013(7) 0.0041(9) 0.0020(8)
C12 0.0194(9) 0.0168(8) 0.0219(9) -0.0028(7) -0.0007(7) 0.0045(7)
C13 0.0208(10) 0.0215(9) 0.0320(11) 0.0004(8) -0.0013(8) 0.0068(8)
C14 0.0156(8) 0.0152(8) 0.0156(8) 0.0020(7) -0.0006(7) -0.0027(7)
C15 0.0220(8) 0.0173(8) 0.0170(8) 0.0015(8) -0.0054(8) -0.0019(7)
C16 0.0304(9) 0.0164(8) 0.0179(8) -0.0035(7) -0.0049(9) -0.0010(7)
C17 0.0242(9) 0.0149(8) 0.0205(8) -0.0020(6) -0.0040(8) 0.0015(8)
C18 0.0185(8) 0.0141(8) 0.0161(8) 0.0009(6) -0.0007(6) -0.0003(6)
C19 0.0160(7) 0.0153(8) 0.0190(8) -0.0007(7) -0.0035(6) 0.0022(6)
C20 0.0162(9) 0.0221(10) 0.0270(10) 0.0002(8) 0.0021(8) 0.0018(7)
C21 0.0219(10) 0.0287(11) 0.0230(10) 0.0028(8) 0.0062(8) 0.0043(8)
C22 0.0273(11) 0.0217(10) 0.0414(13) 0.0022(9) 0.0079(10) -0.0048(9)
C23 0.0175(9) 0.0287(11) 0.0347(12) -0.0019(9) 0.0026(8) 0.0027(8)
C24 0.0225(9) 0.0169(8) 0.0201(9) -0.0030(7) -0.0065(7) 0.0031(7)
C25 0.0292(11) 0.0240(10) 0.0282(10) -0.0043(8) -0.0115(9) 0.0007(8)
C26 0.0277(10) 0.0217(10) 0.0257(10) -0.0011(8) -0.0093(8) 0.0064(8)
C27 0.0302(11) 0.0292(11) 0.0173(9) 0.0015(8) -0.0008(8) 0.0032(9)

loop_
_atom_type_symbol
_atom_type_description
_atom_type_scat_dispersion_real
_atom_type_scat_dispersion_imag
_atom_type_scat_source
C C 0.0033 0.0016 'International Tables Vol C Tables 4.2.6.8 and 6.1.1.4'
H H 0.0000 0.0000 'International Tables Vol C Tables 4.2.6.8 and 6.1.1.4'
N N 0.0061 0.0033 'International Tables Vol C Tables 4.2.6.8 and 6.1.1.4'
O O 0.0106 0.0060 'International Tables Vol C Tables 4.2.6.8 and 6.1.1.4'
P P 0.1023 0.0942 'International Tables Vol C Tables 4.2.6.8 and 6.1.1.4'
Ru Ru -1.2594 0.8363 'International Tables Vol C Tables 4.2.6.8 and 6.1.1.4'

loop_
_geom_angle_atom_site_label_1
_geom_angle_atom_site_label_2
_geom_angle_atom_site_label_3
_geom_angle
H1 Ru1 C1 86.7(9)
H1 Ru1 N2 89.0(9)
C1 Ru1 N2 175.74(8)
H1 Ru1 N1 92.7(9)
C1 Ru1 N1 104.19(7)
N2 Ru1 N1 76.64(6)
H1 Ru1 O2 167.3(9)
C1 Ru1 O2 102.94(7)
N2 Ru1 O2 81.32(5)
N1 Ru1 O2 77.03(5)
H1 Ru1 P1 81.2(9)
C1 Ru1 P1 97.13(6)
N2 Ru1 P1 81.57(4)
N1 Ru1 P1 157.48(4)
O2 Ru1 P1 105.39(4)
C19 P1 C24 103.08(8)
C19 P1 C20 102.38(9)
C24 P1 C20 109.39(9)
C19 P1 Ru1 99.18(6)
C24 P1 Ru1 121.37(6)
C20 P1 Ru1 117.61(7)
C3 O2 Ru1 112.27(11)
C10 N1 C12 110.83(15)
C10 N1 C2 107.69(14)
C12 N1 C2 113.14(14)
C10 N1 Ru1 115.66(11)
C12 N1 Ru1 111.07(11)
C2 N1 Ru1 97.86(10)
C18 N2 C14 121.55(16)
C18 N2 Ru1 123.51(12)
C14 N2 Ru1 114.86(12)
O1 C1 Ru1 175.76(18)
N1 C2 C14 107.68(14)
N1 C2 C3 107.30(14)
C14 C2 C3 109.39(15)
O2 C3 C4 114.17(16)
O2 C3 C2 110.08(15)
C4 C3 C2 111.98(16)
C9 C4 C5 118.48(18)
C9 C4 C3 120.64(17)
C5 C4 C3 120.56(18)
C6 C5 C4 121.02(19)
C5 C6 C7 120.1(2)
C8 C7 C6 119.42(19)
C7 C8 C9 120.83(19)
C4 C9 C8 120.14(19)
N1 C10 C11 114.30(16)
N1 C12 C13 116.04(16)
N2 C14 C15 120.41(17)
N2 C14 C2 113.03(15)
C15 C14 C2 126.46(16)
C14 C15 C16 118.55(18)
C15 C16 C17 120.64(18)
C18 C17 C16 118.02(17)
N2 C18 C17 120.83(17)
N2 C18 C19 115.08(15)
C17 C18 C19 124.08(16)
C18 C19 P1 109.84(12)
C23 C20 C22 110.29(17)
C23 C20 C21 107.98(17)
C22 C20 C21 106.91(18)
C23 C20 P1 116.61(15)
C22 C20 P1 109.11(15)
C21 C20 P1 105.42(13)
C27 C24 C25 107.88(17)
C27 C24 C26 107.52(17)
C25 C24 C26 110.76(17)
C27 C24 P1 109.08(14)
C25 C24 P1 109.28(14)
C26 C24 P1 112.19(13)

loop_
_geom_bond_atom_site_label_1
_geom_bond_atom_site_label_2
_geom_bond_distance
Ru1 H1 1.51(2)
Ru1 C1 1.8367(19)
Ru1 N2 2.0760(15)
Ru1 N1 2.2231(16)
Ru1 O2 2.2315(13)
Ru1 P1 2.2618(5)
P1 C19 1.8644(18)
P1 C24 1.885(2)
P1 C20 1.890(2)
O1 C1 1.163(2)
O2 C3 1.377(2)
N1 C10 1.496(2)
N1 C12 1.501(2)
N1 C2 1.509(2)
N2 C18 1.346(2)
N2 C14 1.346(2)
C2 C14 1.509(3)
C2 C3 1.558(3)
C3 C4 1.535(3)
C4 C9 1.387(3)
C4 C5 1.406(3)
C5 C6 1.386(3)
C6 C7 1.389(3)
C7 C8 1.381(3)
C8 C9 1.402(3)
C10 C11 1.523(3)
C12 C13 1.523(3)
C14 C15 1.383(3)
C15 C16 1.389(2)
C16 C17 1.393(3)
C17 C18 1.384(2)
C18 C19 1.504(2)
C20 C23 1.534(3)
C20 C22 1.535(3)
C20 C21 1.536(3)
C24 C27 1.533(3)
C24 C25 1.536(3)
C24 C26 1.536(3)
